data_4503823
loop_
_publ_author_name
'Shattock, Tanise R.'
'Arora, Kapildev K.'
'Vishweshwar, Peddy'
'Zaworotko, Michael J.'

_publ_section_title
;
 Hierarchy of Supramolecular Synthons: Persistent Carboxylic
 Acid&#x00B7;&#x00B7;&#x00B7;Pyridine Hydrogen Bonds in Cocrystals That
 also Contain a Hydroxyl Moiety
;
_journal_issue 12
_journal_name_full 'Crystal Growth &amp; Design'
_journal_page_first 4533
_journal_paper_doi 10.1021/cg800565a
_journal_volume 8
_journal_year 2008
_chemical_formula_moiety ' C7 H6 O3, C8 H6 N2'
_chemical_formula_sum 'C15 H12 N2 O3'
_chemical_formula_weight 268.27
_chemical_melting_point '100-104 &#x00BA;C'
_chemical_name_common '1:1 Co-crystal of 3HBA + Quinoxaline'
_chemical_name_systematic
; 
 1:1 Co-crystal of 3-hydroxybenzoic acid and Quinoxaline 
;
_space_group_IT_number 2
_symmetry_cell_setting triclinic
_symmetry_space_group_name_Hall '-P 1'
_symmetry_space_group_name_H-M 'P -1'
_atom_sites_solution_hydrogens geom
_atom_sites_solution_primary direct
_atom_sites_solution_secondary difmap
_audit_creation_method SHELXL-97
_cell_angle_alpha 87.837(2)
_cell_angle_beta 85.937(2)
_cell_angle_gamma 80.916(2)
_cell_formula_units_Z 4
_cell_length_a 7.2850(9)
_cell_length_b 12.147(15)
_cell_length_c 14.432(18)
_cell_measurement_temperature 100(2)
_cell_volume 1257(2)
_computing_cell_refinement 'Bruker SMART'
_computing_data_collection 'Bruker SMART'
_computing_data_reduction 'Bruker SAINT'
_computing_molecular_graphics 'Bruker SHELXTL'
_computing_publication_material 'Bruker SHELXTL'
_computing_structure_refinement 'SHELXL-97 (Sheldrick, 1997)'
_computing_structure_solution 'SHELXS-97 (Sheldrick, 1990)'
_diffrn_ambient_temperature 100(2)
_diffrn_measured_fraction_theta_full 0.975
_diffrn_measured_fraction_theta_max 0.975
_diffrn_measurement_device_type 'CCD area detector'
_diffrn_measurement_method 'phi and omega scans'
_diffrn_radiation_monochromator graphite
_diffrn_radiation_source 'fine-focus sealed tube'
_diffrn_radiation_type MoK\a
_diffrn_radiation_wavelength 0.71073
_diffrn_reflns_av_R_equivalents 0.0208
_diffrn_reflns_av_sigmaI/netI 0.0481
_diffrn_reflns_limit_h_max 9
_diffrn_reflns_limit_h_min -9
_diffrn_reflns_limit_k_max 11
_diffrn_reflns_limit_k_min -15
_diffrn_reflns_limit_l_max 18
_diffrn_reflns_limit_l_min -16
_diffrn_reflns_number 7371
_diffrn_reflns_theta_full 26.37
_diffrn_reflns_theta_max 26.37
_diffrn_reflns_theta_min 1.42
_exptl_absorpt_coefficient_mu 0.101
_exptl_absorpt_correction_T_max 0.9900
_exptl_absorpt_correction_T_min 0.9801
_exptl_absorpt_correction_type multi-scan
_exptl_absorpt_process_details 'SADABS; Sheldrick, 1996'
_exptl_crystal_colour colorless
_exptl_crystal_density_diffrn 1.417
_exptl_crystal_density_method 'not measured'
_exptl_crystal_description blocks
_exptl_crystal_F_000 560
_exptl_crystal_preparation ethanol
_exptl_crystal_size_max 0.20
_exptl_crystal_size_mid 0.20
_exptl_crystal_size_min 0.10
_refine_diff_density_max 0.272
_refine_diff_density_min -0.295
_refine_diff_density_rms 0.064
_refine_ls_extinction_method none
_refine_ls_goodness_of_fit_ref 1.058
_refine_ls_hydrogen_treatment constr
_refine_ls_matrix_type full
_refine_ls_number_parameters 361
_refine_ls_number_reflns 5006
_refine_ls_number_restraints 0
_refine_ls_restrained_S_all 1.058
_refine_ls_R_factor_all 0.0635
_refine_ls_R_factor_gt 0.0498
_refine_ls_shift/su_max 0.000
_refine_ls_shift/su_mean 0.000
_refine_ls_structure_factor_coef Fsqd
_refine_ls_weighting_details 'calc w=1/[\s^2^(Fo^2^)+(0.0617P)^2^+0.3872P] where P=(Fo^2^+2Fc^2^)/3'
_refine_ls_weighting_scheme calc
_refine_ls_wR_factor_gt 0.1194
_refine_ls_wR_factor_ref 0.1393
_reflns_number_gt 4045
_reflns_number_total 5006
_reflns_threshold_expression >2sigma(I)
_cod_data_source_file cg800565a_si_009.cif
_cod_data_source_block ts447
_cod_depositor_comments
;
The following automatic conversions were performed:

'_symmetry_cell_setting' value 'Triclinic' changed to 'triclinic'
according to /home/saulius/struct/CIF-dictionaries/cif_core.dic
dictionary named 'cif_core.dic' version 2.4.1 from 2010-06-29.

Automatic conversion script
Id: cif_fix_values 1715 2011-07-08 13:25:40Z adriana 
;
_cod_original_cell_volume 1257.4(3)
_cod_original_sg_symbol_H-M P-1
_cod_database_code 4503823

loop_
_symmetry_equiv_pos_as_xyz
'x, y, z'
'-x, -y, -z'

loop_
_atom_site_label
_atom_site_type_symbol
_atom_site_fract_x
_atom_site_fract_y
_atom_site_fract_z
_atom_site_U_iso_or_equiv
_atom_site_adp_type
_atom_site_occupancy
_atom_site_symmetry_multiplicity
_atom_site_calc_flag
_atom_site_refinement_flags
O1 O 0.5830(2) -0.22285(12) 0.64902(9) 0.0259(3) Uani 1 1 d .
O2 O 0.5189(2) -0.19675(12) 0.80193(9) 0.0245(3) Uani 1 1 d .
H2O H 0.5906 -0.2617 0.8015 0.029 Uiso 1 1 d R
O3 O 0.1742(2) 0.18064(12) 0.83858(9) 0.0263(3) Uani 1 1 d .
H3O H 0.1041 0.2469 0.8256 0.032 Uiso 1 1 d R
C1 C 0.3992(3) -0.05177(16) 0.69911(13) 0.0173(4) Uani 1 1 d .
C2 C 0.3329(3) 0.01364(16) 0.77484(13) 0.0188(4) Uani 1 1 d .
H2 H 0.3553 -0.0144 0.8360 0.023 Uiso 1 1 calc R
C3 C 0.2336(3) 0.12034(16) 0.76144(13) 0.0182(4) Uani 1 1 d .
C4 C 0.2028(3) 0.16118(16) 0.67143(13) 0.0195(4) Uani 1 1 d .
H4 H 0.1356 0.2339 0.6618 0.023 Uiso 1 1 calc R
C5 C 0.2703(3) 0.09566(17) 0.59557(13) 0.0210(4) Uani 1 1 d .
H5 H 0.2494 0.1240 0.5343 0.025 Uiso 1 1 calc R
C6 C 0.3682(3) -0.01115(17) 0.60901(13) 0.0203(4) Uani 1 1 d .
H6 H 0.4135 -0.0560 0.5572 0.024 Uiso 1 1 calc R
C7 C 0.5090(3) -0.16564(16) 0.71251(13) 0.0193(4) Uani 1 1 d .
O11 O 0.0731(2) 0.77185(12) 0.55170(9) 0.0266(3) Uani 1 1 d .
O12 O 0.12015(19) 0.74886(11) 0.70321(9) 0.0215(3) Uani 1 1 d .
H12O H 0.0521 0.8198 0.7131 0.026 Uiso 1 1 d R
O13 O 0.54455(19) 0.38907(12) 0.73223(9) 0.0238(3) Uani 1 1 d .
H13O H 0.5906 0.3170 0.7146 0.029 Uiso 1 1 d R
C11 C 0.2357(3) 0.59795(16) 0.60581(13) 0.0176(4) Uani 1 1 d .
C12 C 0.3479(3) 0.54618(16) 0.67428(13) 0.0173(4) Uani 1 1 d .
H12 H 0.3649 0.5857 0.7278 0.021 Uiso 1 1 calc R
C13 C 0.4349(3) 0.43601(16) 0.66380(13) 0.0176(4) Uani 1 1 d .
C14 C 0.4084(3) 0.37907(16) 0.58546(13) 0.0196(4) Uani 1 1 d .
H14 H 0.4674 0.3041 0.5782 0.024 Uiso 1 1 calc R
C15 C 0.2966(3) 0.43075(17) 0.51772(14) 0.0222(4) Uani 1 1 d .
H15 H 0.2784 0.3910 0.4645 0.027 Uiso 1 1 calc R
C16 C 0.2110(3) 0.54063(17) 0.52750(13) 0.0204(4) Uani 1 1 d .
H16 H 0.1357 0.5764 0.4806 0.025 Uiso 1 1 calc R
C17 C 0.1368(3) 0.71438(16) 0.61625(13) 0.0187(4) Uani 1 1 d .
N21 N 0.0478(2) 0.61234(14) 0.18021(11) 0.0195(4) Uani 1 1 d .
N22 N 0.2563(2) 0.39613(14) 0.17734(11) 0.0197(4) Uani 1 1 d .
C21 C 0.0626(3) 0.54723(16) 0.25467(13) 0.0204(4) Uani 1 1 d .
H21 H -0.0008 0.5733 0.3113 0.024 Uiso 1 1 calc R
C22 C 0.1702(3) 0.43900(17) 0.25360(14) 0.0215(4) Uani 1 1 d .
H22 H 0.1800 0.3963 0.3100 0.026 Uiso 1 1 calc R
C23 C 0.3212(3) 0.41664(18) 0.01201(14) 0.0226(4) Uani 1 1 d .
H23 H 0.3870 0.3426 0.0102 0.027 Uiso 1 1 calc R
C24 C 0.3056(3) 0.48050(18) -0.06771(14) 0.0237(4) Uani 1 1 d .
H24 H 0.3603 0.4507 -0.1249 0.028 Uiso 1 1 calc R
C25 C 0.2077(3) 0.59153(18) -0.06559(14) 0.0242(5) Uani 1 1 d .
H25 H 0.1991 0.6356 -0.1214 0.029 Uiso 1 1 calc R
C26 C 0.1258(3) 0.63539(17) 0.01584(14) 0.0222(4) Uani 1 1 d .
H26 H 0.0608 0.7096 0.0164 0.027 Uiso 1 1 calc R
C27 C 0.1378(3) 0.57045(16) 0.09916(13) 0.0179(4) Uani 1 1 d .
C28 C 0.2397(3) 0.46053(16) 0.09732(13) 0.0185(4) Uani 1 1 d .
N31 N 0.1006(2) 1.05099(13) 0.28530(11) 0.0190(4) Uani 1 1 d .
N32 N 0.2973(2) 0.83193(13) 0.28495(11) 0.0192(4) Uani 1 1 d .
C31 C 0.1328(3) 0.99285(16) 0.36245(13) 0.0202(4) Uani 1 1 d .
H31 H 0.0890 1.0256 0.4202 0.024 Uiso 1 1 calc R
C32 C 0.2313(3) 0.88238(17) 0.36205(13) 0.0206(4) Uani 1 1 d .
H32 H 0.2503 0.8433 0.4197 0.025 Uiso 1 1 calc R
C33 C 0.3408(3) 0.84431(18) 0.11777(14) 0.0230(4) Uani 1 1 d .
H33 H 0.4073 0.7705 0.1167 0.028 Uiso 1 1 calc R
C34 C 0.3147(3) 0.90460(18) 0.03676(14) 0.0267(5) Uani 1 1 d .
H34 H 0.3637 0.8724 -0.0205 0.032 Uiso 1 1 calc R
C35 C 0.2157(3) 1.01402(18) 0.03720(14) 0.0277(5) Uani 1 1 d .
H35 H 0.1989 1.0548 -0.0198 0.033 Uiso 1 1 calc R
C36 C 0.1436(3) 1.06217(17) 0.11867(14) 0.0238(4) Uani 1 1 d .
H36 H 0.0765 1.1359 0.1182 0.029 Uiso 1 1 calc R
C37 C 0.1690(3) 1.00211(16) 0.20329(13) 0.0174(4) Uani 1 1 d .
C38 C 0.2689(3) 0.89171(16) 0.20324(13) 0.0176(4) Uani 1 1 d .

loop_
_atom_site_aniso_label
_atom_site_aniso_U_11
_atom_site_aniso_U_22
_atom_site_aniso_U_33
_atom_site_aniso_U_23
_atom_site_aniso_U_13
_atom_site_aniso_U_12
O1 0.0320(8) 0.0173(7) 0.0255(8) -0.0039(6) 0.0025(6) 0.0042(6)
O2 0.0312(8) 0.0152(7) 0.0237(7) -0.0003(6) -0.0021(6) 0.0069(6)
O3 0.0360(9) 0.0164(7) 0.0217(7) -0.0016(6) -0.0009(6) 0.0103(6)
C1 0.0166(10) 0.0147(10) 0.0199(9) 0.0009(8) -0.0007(7) -0.0009(8)
C2 0.0199(10) 0.0164(10) 0.0191(9) 0.0019(8) -0.0011(8) 0.0000(8)
C3 0.0182(10) 0.0141(9) 0.0213(10) -0.0005(8) -0.0001(8) -0.0001(8)
C4 0.0200(10) 0.0125(9) 0.0249(10) 0.0018(8) -0.0016(8) 0.0006(8)
C5 0.0233(10) 0.0196(10) 0.0197(10) 0.0032(8) -0.0026(8) -0.0027(8)
C6 0.0212(10) 0.0183(10) 0.0209(10) -0.0027(8) 0.0000(8) -0.0012(8)
C7 0.0194(10) 0.0166(10) 0.0217(10) 0.0000(8) -0.0018(8) -0.0019(8)
O11 0.0340(9) 0.0201(8) 0.0222(7) 0.0040(6) -0.0028(6) 0.0064(7)
O12 0.0274(8) 0.0144(7) 0.0202(7) -0.0018(6) -0.0009(6) 0.0041(6)
O13 0.0298(8) 0.0152(7) 0.0240(7) -0.0025(6) -0.0068(6) 0.0066(6)
C11 0.0178(10) 0.0150(10) 0.0187(9) 0.0013(8) 0.0034(7) -0.0016(8)
C12 0.0201(10) 0.0141(9) 0.0170(9) -0.0021(7) 0.0008(7) -0.0011(8)
C13 0.0149(9) 0.0179(10) 0.0192(9) 0.0031(8) 0.0000(7) -0.0017(8)
C14 0.0173(10) 0.0130(9) 0.0271(10) -0.0028(8) 0.0023(8) 0.0006(8)
C15 0.0247(11) 0.0205(10) 0.0219(10) -0.0044(8) -0.0025(8) -0.0037(9)
C16 0.0209(10) 0.0198(10) 0.0200(10) 0.0005(8) -0.0029(8) -0.0010(8)
C17 0.0192(10) 0.0157(10) 0.0201(10) 0.0021(8) 0.0008(8) -0.0009(8)
N21 0.0188(9) 0.0159(8) 0.0230(8) -0.0012(7) -0.0015(7) -0.0002(7)
N22 0.0193(9) 0.0147(8) 0.0241(9) 0.0011(7) -0.0019(7) 0.0001(7)
C21 0.0222(10) 0.0175(10) 0.0205(10) -0.0012(8) 0.0003(8) -0.0011(8)
C22 0.0242(11) 0.0177(10) 0.0216(10) 0.0022(8) -0.0021(8) -0.0006(8)
C23 0.0177(10) 0.0194(10) 0.0298(11) -0.0057(9) -0.0005(8) 0.0007(8)
C24 0.0208(10) 0.0283(12) 0.0219(10) -0.0054(9) -0.0001(8) -0.0024(9)
C25 0.0239(11) 0.0274(12) 0.0216(10) 0.0024(9) -0.0039(8) -0.0044(9)
C26 0.0211(10) 0.0190(10) 0.0257(10) -0.0004(8) -0.0043(8) -0.0001(8)
C27 0.0167(10) 0.0160(10) 0.0210(10) -0.0011(8) -0.0020(7) -0.0023(8)
C28 0.0160(10) 0.0155(10) 0.0240(10) -0.0005(8) -0.0019(8) -0.0022(8)
N31 0.0179(8) 0.0154(8) 0.0226(8) -0.0013(7) -0.0015(7) 0.0009(7)
N32 0.0200(9) 0.0152(8) 0.0214(8) 0.0012(7) -0.0028(7) 0.0005(7)
C31 0.0217(10) 0.0173(10) 0.0206(10) -0.0009(8) -0.0001(8) -0.0002(8)
C32 0.0226(10) 0.0192(10) 0.0189(10) 0.0014(8) -0.0015(8) 0.0002(8)
C33 0.0235(11) 0.0196(10) 0.0242(10) -0.0026(8) -0.0016(8) 0.0024(9)
C34 0.0318(12) 0.0268(12) 0.0195(10) -0.0021(9) 0.0009(9) 0.0013(10)
C35 0.0352(13) 0.0252(11) 0.0208(10) 0.0054(9) -0.0028(9) 0.0002(10)
C36 0.0275(11) 0.0167(10) 0.0252(10) 0.0021(8) -0.0045(8) 0.0033(9)
C37 0.0168(10) 0.0144(9) 0.0207(10) -0.0009(8) -0.0019(8) -0.0010(8)
C38 0.0165(10) 0.0143(9) 0.0217(10) 0.0002(8) -0.0022(7) -0.0013(8)

loop_
_atom_type_symbol
_atom_type_description
_atom_type_scat_dispersion_real
_atom_type_scat_dispersion_imag
_atom_type_scat_source
C C 0.0033 0.0016 'International Tables Vol C Tables 4.2.6.8 and 6.1.1.4'
H H 0.0000 0.0000 'International Tables Vol C Tables 4.2.6.8 and 6.1.1.4'
N N 0.0061 0.0033 'International Tables Vol C Tables 4.2.6.8 and 6.1.1.4'
O O 0.0106 0.0060 'International Tables Vol C Tables 4.2.6.8 and 6.1.1.4'

loop_
_geom_angle_atom_site_label_1
_geom_angle_atom_site_label_2
_geom_angle_atom_site_label_3
_geom_angle
C7 O2 H2O 104.8
C3 O3 H3O 113.0
C2 C1 C6 120.33(18)
C2 C1 C7 120.77(17)
C6 C1 C7 118.88(17)
C1 C2 C3 120.27(18)
C1 C2 H2 119.9
C3 C2 H2 119.9
O3 C3 C4 123.17(17)
O3 C3 C2 117.33(17)
C4 C3 C2 119.48(17)
C5 C4 C3 120.15(18)
C5 C4 H4 119.9
C3 C4 H4 119.9
C6 C5 C4 120.35(18)
C6 C5 H5 119.8
C4 C5 H5 119.8
C5 C6 C1 119.42(18)
C5 C6 H6 120.3
C1 C6 H6 120.3
O1 C7 O2 123.65(18)
O1 C7 C1 123.68(17)
O2 C7 C1 112.67(16)
C17 O12 H12O 116.2
C13 O13 H13O 106.4
C16 C11 C12 120.29(18)
C16 C11 C17 118.77(18)
C12 C11 C17 120.92(17)
C11 C12 C13 119.68(17)
C11 C12 H12 120.2
C13 C12 H12 120.2
O13 C13 C14 122.76(17)
O13 C13 C12 117.62(16)
C14 C13 C12 119.62(18)
C15 C14 C13 120.50(18)
C15 C14 H14 119.7
C13 C14 H14 119.7
C14 C15 C16 120.06(18)
C14 C15 H15 120.0
C16 C15 H15 120.0
C11 C16 C15 119.84(19)
C11 C16 H16 120.1
C15 C16 H16 120.1
O11 C17 O12 122.93(18)
O11 C17 C11 123.29(17)
O12 C17 C11 113.76(16)
C21 N21 C27 117.06(17)
C22 N22 C28 117.24(17)
N21 C21 C22 122.28(18)
N21 C21 H21 118.9
C22 C21 H21 118.9
N22 C22 C21 122.19(18)
N22 C22 H22 118.9
C21 C22 H22 118.9
C24 C23 C28 120.06(19)
C24 C23 H23 120.0
C28 C23 H23 120.0
C23 C24 C25 120.35(18)
C23 C24 H24 119.8
C25 C24 H24 119.8
C26 C25 C24 120.68(19)
C26 C25 H25 119.7
C24 C25 H25 119.7
C25 C26 C27 120.07(19)
C25 C26 H26 120.0
C27 C26 H26 120.0
N21 C27 C26 120.17(18)
N21 C27 C28 120.66(17)
C26 C27 C28 119.15(17)
N22 C28 C23 119.84(18)
N22 C28 C27 120.49(17)
C23 C28 C27 119.65(18)
C31 N31 C37 117.62(16)
C32 N32 C38 116.88(17)
N31 C31 C32 121.81(17)
N31 C31 H31 119.1
C32 C31 H31 119.1
N32 C32 C31 122.53(18)
N32 C32 H32 118.7
C31 C32 H32 118.7
C34 C33 C38 119.99(19)
C34 C33 H33 120.0
C38 C33 H33 120.0
C33 C34 C35 120.69(19)
C33 C34 H34 119.7
C35 C34 H34 119.7
C36 C35 C34 120.80(19)
C36 C35 H35 119.6
C34 C35 H35 119.6
C35 C36 C37 119.73(19)
C35 C36 H36 120.1
C37 C36 H36 120.1
N31 C37 C36 119.92(17)
N31 C37 C38 120.38(17)
C36 C37 C38 119.69(17)
N32 C38 C33 120.15(18)
N32 C38 C37 120.76(17)
C33 C38 C37 119.09(18)

loop_
_geom_bond_atom_site_label_1
_geom_bond_atom_site_label_2
_geom_bond_distance
O1 C7 1.214(2)
O2 C7 1.334(2)
O2 H2O 0.8752
O3 C3 1.362(2)
O3 H3O 0.9037
C1 C2 1.389(3)
C1 C6 1.394(3)
C1 C7 1.498(3)
C2 C3 1.395(3)
C2 H2 0.9500
C3 C4 1.393(3)
C4 C5 1.393(3)
C4 H4 0.9500
C5 C6 1.392(3)
C5 H5 0.9500
C6 H6 0.9500
O11 C17 1.217(2)
O12 C17 1.329(2)
O12 H12O 0.9341
O13 C13 1.365(2)
O13 H13O 0.9255
C11 C16 1.386(3)
C11 C12 1.394(3)
C11 C17 1.490(3)
C12 C13 1.396(3)
C12 H12 0.9500
C13 C14 1.388(3)
C14 C15 1.385(3)
C14 H14 0.9500
C15 C16 1.389(3)
C15 H15 0.9500
C16 H16 0.9500
N21 C21 1.310(2)
N21 C27 1.374(2)
N22 C22 1.311(2)
N22 C28 1.372(2)
C21 C22 1.420(3)
C21 H21 0.9500
C22 H22 0.9500
C23 C24 1.364(3)
C23 C28 1.414(3)
C23 H23 0.9500
C24 C25 1.423(3)
C24 H24 0.9500
C25 C26 1.367(3)
C25 H25 0.9500
C26 C27 1.413(3)
C26 H26 0.9500
C27 C28 1.422(3)
N31 C31 1.311(2)
N31 C37 1.370(2)
N32 C32 1.314(2)
N32 C38 1.372(2)
C31 C32 1.418(3)
C31 H31 0.9500
C32 H32 0.9500
C33 C34 1.365(3)
C33 C38 1.412(3)
C33 H33 0.9500
C34 C35 1.408(3)
C34 H34 0.9500
C35 C36 1.367(3)
C35 H35 0.9500
C36 C37 1.407(3)
C36 H36 0.9500
C37 C38 1.421(3)

loop_
_geom_hbond_atom_site_label_D
_geom_hbond_atom_site_label_H
_geom_hbond_atom_site_label_A
_geom_hbond_distance_DH
_geom_hbond_distance_HA
_geom_hbond_distance_DA
_geom_hbond_angle_DHA
_geom_hbond_site_symmetry_A
O2 H2O N22 0.88 1.85 2.720(2) 170.0 2_656
O3 H3O N21 0.90 1.89 2.782(2) 170.6 2_566
O12 H12O N31 0.93 1.77 2.699(2) 169.5 2_576
O13 H13O N32 0.93 1.86 2.762(2) 163.1 2_666

loop_
_geom_torsion_atom_site_label_1
_geom_torsion_atom_site_label_2
_geom_torsion_atom_site_label_3
_geom_torsion_atom_site_label_4
_geom_torsion
C6 C1 C2 C3 0.4(3)
C7 C1 C2 C3 178.89(17)
C1 C2 C3 O3 -179.27(17)
C1 C2 C3 C4 -0.6(3)
O3 C3 C4 C5 178.85(18)
C2 C3 C4 C5 0.2(3)
C3 C4 C5 C6 0.2(3)
C4 C5 C6 C1 -0.4(3)
C2 C1 C6 C5 0.1(3)
C7 C1 C6 C5 -178.44(17)
C2 C1 C7 O1 -173.90(18)
C6 C1 C7 O1 4.6(3)
C2 C1 C7 O2 5.2(3)
C6 C1 C7 O2 -176.28(16)
C16 C11 C12 C13 -0.2(3)
C17 C11 C12 C13 178.31(17)
C11 C12 C13 O13 179.50(16)
C11 C12 C13 C14 -0.2(3)
O13 C13 C14 C15 -179.63(17)
C12 C13 C14 C15 0.1(3)
C13 C14 C15 C16 0.5(3)
C12 C11 C16 C15 0.7(3)
C17 C11 C16 C15 -177.79(17)
C14 C15 C16 C11 -0.9(3)
C16 C11 C17 O11 -18.7(3)
C12 C11 C17 O11 162.79(19)
C16 C11 C17 O12 159.65(17)
C12 C11 C17 O12 -18.9(3)
C27 N21 C21 C22 1.6(3)
C28 N22 C22 C21 0.3(3)
N21 C21 C22 N22 -2.3(3)
C28 C23 C24 C25 0.1(3)
C23 C24 C25 C26 -0.9(3)
C24 C25 C26 C27 0.0(3)
C21 N21 C27 C26 179.11(17)
C21 N21 C27 C28 0.9(3)
C25 C26 C27 N21 -176.72(17)
C25 C26 C27 C28 1.6(3)
C22 N22 C28 C23 -176.66(17)
C22 N22 C28 C27 2.1(3)
C24 C23 C28 N22 -179.78(17)
C24 C23 C28 C27 1.4(3)
N21 C27 C28 N22 -2.8(3)
C26 C27 C28 N22 178.94(16)
N21 C27 C28 C23 175.98(17)
C26 C27 C28 C23 -2.3(3)
C37 N31 C31 C32 -1.3(3)
C38 N32 C32 C31 0.8(3)
N31 C31 C32 N32 0.6(3)
C38 C33 C34 C35 -0.3(3)
C33 C34 C35 C36 -0.1(3)
C34 C35 C36 C37 0.3(3)
C31 N31 C37 C36 -177.93(17)
C31 N31 C37 C38 0.8(3)
C35 C36 C37 N31 178.51(18)
C35 C36 C37 C38 -0.2(3)
C32 N32 C38 C33 178.05(17)
C32 N32 C38 C37 -1.3(3)
C34 C33 C38 N32 -179.03(18)
C34 C33 C38 C37 0.3(3)
N31 C37 C38 N32 0.5(3)
C36 C37 C38 N32 179.26(17)
N31 C37 C38 C33 -178.82(17)
C36 C37 C38 C33 -0.1(3)
